data_4512580
loop_
_publ_author_name
'Baheti, Abhishek'
'Justin Thomas, K. R.'
'Li, Chun-Ting'
'Lee, Chuan-Pei'
'Ho, Kuo-Chuan'

_publ_section_title
;
 Fluorene-based sensitizers with a phenothiazine donor: effect of mode of
 donor tethering on the performance of dye-sensitized solar cells.
;
_journal_issue 4
_journal_name_full 'ACS applied materials &amp; interfaces'
_journal_page_first 2249
_journal_page_last 2262
_journal_paper_doi 10.1021/am506149q
_journal_volume 7
_journal_year 2015
_chemical_formula_sum 'C41 H36 N2 O3 S2'
_chemical_formula_weight 668.84
_chemical_name_systematic
;
 ?
;
_space_group_IT_number 2
_symmetry_cell_setting triclinic
_symmetry_space_group_name_Hall '-P 1'
_symmetry_space_group_name_H-M 'P -1'
_atom_sites_solution_hydrogens geom
_atom_sites_solution_primary direct
_atom_sites_solution_secondary difmap
_audit_creation_method SHELXL-97
_cell_angle_alpha 100.383(7)
_cell_angle_beta 90.419(8)
_cell_angle_gamma 107.068(6)
_cell_formula_units_Z 2
_cell_length_a 9.4861(15)
_cell_length_b 13.822(2)
_cell_length_c 14.253(3)
_cell_measurement_reflns_used 1282
_cell_measurement_temperature 298(2)
_cell_measurement_theta_max 22.31
_cell_measurement_theta_min 2.28
_cell_volume 1753.6(5)
_computing_cell_refinement 'Bruker SMART'
_computing_data_collection 'Bruker SMART'
_computing_data_reduction 'Bruker SAINT'
_computing_molecular_graphics 'Bruker SHELXTL'
_computing_publication_material 'Bruker SHELXTL'
_computing_structure_refinement 'SHELXL-97 (Sheldrick, 1997)'
_computing_structure_solution 'SHELXS-97 (Sheldrick, 1990)'
_diffrn_ambient_temperature 298(2)
_diffrn_measured_fraction_theta_full 0.810
_diffrn_measured_fraction_theta_max 0.702
_diffrn_measurement_device_type 'CCD area detector'
_diffrn_measurement_method 'phi and omega scans'
_diffrn_radiation_monochromator graphite
_diffrn_radiation_source 'fine-focus sealed tube'
_diffrn_radiation_type MoK\a
_diffrn_radiation_wavelength 0.71073
_diffrn_reflns_av_R_equivalents 0.0793
_diffrn_reflns_av_sigmaI/netI 0.1353
_diffrn_reflns_limit_h_max 10
_diffrn_reflns_limit_h_min -9
_diffrn_reflns_limit_k_max 15
_diffrn_reflns_limit_k_min -16
_diffrn_reflns_limit_l_max 17
_diffrn_reflns_limit_l_min -15
_diffrn_reflns_number 14350
_diffrn_reflns_theta_full 25.00
_diffrn_reflns_theta_max 26.56
_diffrn_reflns_theta_min 1.57
_exptl_absorpt_coefficient_mu 0.193
_exptl_absorpt_correction_T_max 0.9847
_exptl_absorpt_correction_T_min 0.9716
_exptl_absorpt_correction_type empirical
_exptl_absorpt_process_details '(SADABS; Sheldrick, 1996)'
_exptl_crystal_colour red
_exptl_crystal_density_diffrn 1.267
_exptl_crystal_density_method 'not measured'
_exptl_crystal_description Block
_exptl_crystal_F_000 704
_exptl_crystal_size_max 0.15
_exptl_crystal_size_mid 0.10
_exptl_crystal_size_min 0.08
_refine_diff_density_max 0.726
_refine_diff_density_min -0.279
_refine_diff_density_rms 0.055
_refine_ls_extinction_method none
_refine_ls_goodness_of_fit_ref 0.984
_refine_ls_hydrogen_treatment mixed
_refine_ls_matrix_type full
_refine_ls_number_parameters 438
_refine_ls_number_reflns 5121
_refine_ls_number_restraints 0
_refine_ls_restrained_S_all 0.984
_refine_ls_R_factor_all 0.2062
_refine_ls_R_factor_gt 0.0719
_refine_ls_shift/su_max 0.001
_refine_ls_shift/su_mean 0.000
_refine_ls_structure_factor_coef Fsqd
_refine_ls_weighting_details 'calc w=1/[\s^2^(Fo^2^)+(0.1255P)^2^+0.4061P] where P=(Fo^2^+2Fc^2^)/3'
_refine_ls_weighting_scheme calc
_refine_ls_wR_factor_gt 0.1901
_refine_ls_wR_factor_ref 0.2585
_reflns_number_gt 2023
_reflns_number_total 5121
_reflns_threshold_expression >2sigma(I)
_cod_data_source_file am506149q_si_002.cif
_cod_data_source_block 4c
_cod_depositor_comments
;
The following automatic conversions were performed:

'_symmetry_cell_setting' value 'Triclinic' changed to 'triclinic'
according to
/usr/data/users/saulius/crontab/automatic-downloads/rss-feeds/ACS/lib/dictionaries/cif_core.dic
dictionary named 'cif_core.dic' version 2.4.2 from 2011-04-26.

Automatic conversion script
Id: cif_fix_values 3008 2015-01-20 13:52:24Z robertas 

 Adding full bibliography for 4512580.cif.
;
_cod_original_cell_volume 1753.7(5)
_cod_original_sg_symbol_H-M P-1
_cod_database_code 4512580

loop_
_symmetry_equiv_pos_as_xyz
'x, y, z'
'-x, -y, -z'

loop_
_atom_site_label
_atom_site_type_symbol
_atom_site_fract_x
_atom_site_fract_y
_atom_site_fract_z
_atom_site_U_iso_or_equiv
_atom_site_adp_type
_atom_site_occupancy
_atom_site_symmetry_multiplicity
_atom_site_calc_flag
_atom_site_refinement_flags
C1 C 0.2921(8) -0.0398(5) 0.7280(6) 0.071(2) Uani 1 1 d .
H1 H 0.3648 -0.0131 0.6882 0.085 Uiso 1 1 calc R
C2 C 0.1749(10) -0.1262(7) 0.6907(7) 0.104(3) Uani 1 1 d .
H2 H 0.1691 -0.1573 0.6267 0.125 Uiso 1 1 calc R
C3 C 0.0702(11) -0.1643(7) 0.7485(10) 0.118(4) Uani 1 1 d .
H3 H -0.0087 -0.2220 0.7238 0.142 Uiso 1 1 calc R
C4 C 0.0773(9) -0.1195(7) 0.8438(9) 0.105(3) Uani 1 1 d .
H4 H 0.0047 -0.1485 0.8827 0.126 Uiso 1 1 calc R
C5 C 0.1913(8) -0.0318(6) 0.8822(6) 0.075(2) Uani 1 1 d .
C6 C 0.3701(9) 0.0998(5) 1.0265(6) 0.073(2) Uani 1 1 d .
C7 C 0.4104(15) 0.1345(7) 1.1223(7) 0.109(3) Uani 1 1 d .
H7 H 0.3425 0.1152 1.1674 0.131 Uiso 1 1 calc R
C8 C 0.5476(19) 0.1960(8) 1.1508(7) 0.142(5) Uani 1 1 d .
H8 H 0.5742 0.2189 1.2157 0.171 Uiso 1 1 calc R
C9 C 0.6500(13) 0.2258(6) 1.0850(8) 0.115(3) Uani 1 1 d .
H9 H 0.7453 0.2678 1.1051 0.138 Uiso 1 1 calc R
C10 C 0.6076(10) 0.1917(6) 0.9875(6) 0.085(2) Uani 1 1 d .
H10 H 0.6750 0.2124 0.9426 0.102 Uiso 1 1 calc R
C11 C 0.4668(8) 0.1274(5) 0.9570(5) 0.0595(18) Uani 1 1 d .
C12 C 0.3029(7) 0.0070(5) 0.8222(6) 0.0631(18) Uani 1 1 d .
C13 C 0.5271(7) 0.1378(5) 0.7938(5) 0.0581(17) Uani 1 1 d .
C14 C 0.6418(7) 0.0985(4) 0.7674(5) 0.0558(17) Uani 1 1 d .
H14 H 0.6500 0.0406 0.7890 0.067 Uiso 1 1 calc R
C15 C 0.7448(6) 0.1457(4) 0.7086(4) 0.0525(17) Uani 1 1 d .
C16 C 0.8767(6) 0.1145(4) 0.6700(5) 0.0545(17) Uani 1 1 d .
C17 C 0.9424(6) 0.2005(4) 0.6156(4) 0.0521(16) Uani 1 1 d .
C18 C 1.0724(7) 0.2198(5) 0.5700(4) 0.0559(17) Uani 1 1 d .
H18 H 1.1309 0.1763 0.5695 0.067 Uiso 1 1 calc R
C19 C 1.1172(6) 0.3049(5) 0.5243(4) 0.0505(16) Uani 1 1 d .
C20 C 1.0283(7) 0.3691(5) 0.5283(5) 0.0615(18) Uani 1 1 d .
H20 H 1.0567 0.4257 0.4983 0.074 Uiso 1 1 calc R
C21 C 0.8997(7) 0.3521(4) 0.5751(5) 0.0583(18) Uani 1 1 d .
H21 H 0.8418 0.3962 0.5764 0.070 Uiso 1 1 calc R
C22 C 0.8577(6) 0.2681(4) 0.6205(4) 0.0508(16) Uani 1 1 d .
C23 C 0.7321(6) 0.2333(4) 0.6774(4) 0.0507(16) Uani 1 1 d .
C24 C 0.6167(7) 0.2729(5) 0.7045(5) 0.0612(18) Uani 1 1 d .
H24 H 0.6085 0.3311 0.6836 0.073 Uiso 1 1 calc R
C25 C 0.5156(7) 0.2253(5) 0.7621(5) 0.0617(18) Uani 1 1 d .
H25 H 0.4381 0.2515 0.7805 0.074 Uiso 1 1 calc R
C26 C 1.2625(7) 0.3281(4) 0.4769(4) 0.0507(16) Uani 1 1 d .
C27 C 1.3780(8) 0.3046(5) 0.5081(5) 0.0673(19) Uani 1 1 d .
H27 H 1.3684 0.2714 0.5601 0.081 Uiso 1 1 calc R
C28 C 1.5124(8) 0.3273(5) 0.4665(5) 0.075(2) Uani 1 1 d .
H28 H 1.5896 0.3070 0.4888 0.090 Uiso 1 1 calc R
C29 C 1.5320(7) 0.3812(5) 0.3903(5) 0.0591(18) Uani 1 1 d .
C30 C 1.4075(7) 0.4046(5) 0.3576(5) 0.071(2) Uani 1 1 d .
H30 H 1.4146 0.4387 0.3064 0.085 Uiso 1 1 calc R
C31 C 1.2750(7) 0.3776(5) 0.4006(5) 0.070(2) Uani 1 1 d .
H31 H 1.1937 0.3932 0.3777 0.084 Uiso 1 1 calc R
C32 C 0.8270(8) 0.0075(5) 0.6031(5) 0.072(2) Uani 1 1 d .
H32A H 0.9134 -0.0069 0.5752 0.086 Uiso 1 1 calc R
H32B H 0.7855 -0.0443 0.6412 0.086 Uiso 1 1 calc R
C33 C 0.7156(10) -0.0029(6) 0.5240(6) 0.111(3) Uani 1 1 d .
H33A H 0.6262 0.0051 0.5507 0.167 Uiso 1 1 calc R
H33B H 0.6952 -0.0697 0.4839 0.167 Uiso 1 1 calc R
H33C H 0.7542 0.0494 0.4868 0.167 Uiso 1 1 calc R
C34 C 0.9834(8) 0.1126(6) 0.7508(5) 0.075(2) Uani 1 1 d .
H34A H 0.9335 0.0577 0.7837 0.091 Uiso 1 1 calc R
H34B H 1.0672 0.0949 0.7221 0.091 Uiso 1 1 calc R
C35 C 1.0416(9) 0.2105(7) 0.8243(6) 0.111(3) Uani 1 1 d .
H35A H 1.0967 0.2650 0.7937 0.167 Uiso 1 1 calc R
H35B H 1.1048 0.1999 0.8719 0.167 Uiso 1 1 calc R
H35C H 0.9603 0.2290 0.8541 0.167 Uiso 1 1 calc R
C36 C 1.6730(7) 0.4025(5) 0.3474(5) 0.0653(19) Uani 1 1 d .
H36 H 1.7374 0.3705 0.3688 0.078 Uiso 1 1 calc R
C37 C 1.7273(7) 0.4605(5) 0.2818(5) 0.0656(19) Uani 1 1 d .
C38 C 1.8715(8) 0.4677(6) 0.2400(6) 0.073(2) Uani 1 1 d .
C39 C 1.6501(8) 0.5184(6) 0.2416(6) 0.073(2) Uani 1 1 d .
C40 C 0.3144(10) 0.3709(8) 0.0367(7) 0.130(3) Uani 1 1 d .
H40A H 0.4046 0.4172 0.0691 0.195 Uiso 1 1 calc R
H40B H 0.3175 0.3708 -0.0306 0.195 Uiso 1 1 calc R
H40C H 0.3031 0.3025 0.0476 0.195 Uiso 1 1 calc R
C41 C 0.2299(10) 0.5376(6) 0.0619(7) 0.121(3) Uani 1 1 d .
H41A H 0.1667 0.5764 0.0898 0.182 Uiso 1 1 calc R
H41B H 0.2312 0.5372 -0.0055 0.182 Uiso 1 1 calc R
H41C H 0.3283 0.5687 0.0909 0.182 Uiso 1 1 calc R
N1 N 0.4238(5) 0.0948(4) 0.8595(4) 0.0577(14) Uani 1 1 d .
N2 N 1.5941(8) 0.5641(5) 0.2045(6) 0.111(3) Uani 1 1 d .
O1 O 1.9517(6) 0.4170(4) 0.2767(4) 0.0847(15) Uani 1 1 d .
H1A H 1.9607 0.4349 0.3351 0.127 Uiso 1 1 calc R
O2 O 1.9101(6) 0.5105(4) 0.1741(4) 0.0962(18) Uani 1 1 d .
O3 O 0.1796(6) 0.4191(5) 0.1881(4) 0.1051(18) Uani 1 1 d .
S1 S 0.1859(3) 0.0307(2) 0.99883(19) 0.1121(9) Uani 1 1 d .
S2 S 0.1638(2) 0.41142(18) 0.08083(17) 0.0971(8) Uani 1 1 d .

loop_
_atom_site_aniso_label
_atom_site_aniso_U_11
_atom_site_aniso_U_22
_atom_site_aniso_U_33
_atom_site_aniso_U_23
_atom_site_aniso_U_13
_atom_site_aniso_U_12
C1 0.067(5) 0.075(5) 0.062(6) 0.007(4) 0.003(4) 0.013(4)
C2 0.098(7) 0.100(7) 0.101(8) 0.014(6) -0.005(6) 0.012(6)
C3 0.100(8) 0.075(6) 0.163(12) 0.014(8) -0.017(8) 0.006(5)
C4 0.070(6) 0.086(7) 0.160(11) 0.046(7) 0.023(6) 0.014(5)
C5 0.059(4) 0.081(5) 0.091(6) 0.027(5) 0.021(4) 0.020(4)
C6 0.114(6) 0.065(5) 0.058(6) 0.026(4) 0.019(5) 0.043(4)
C7 0.210(12) 0.067(6) 0.060(7) 0.020(5) 0.022(7) 0.050(7)
C8 0.291(17) 0.082(8) 0.055(7) 0.025(6) -0.015(10) 0.051(9)
C9 0.165(9) 0.083(6) 0.079(8) 0.003(6) -0.050(7) 0.021(6)
C10 0.105(6) 0.076(5) 0.067(6) 0.006(4) -0.005(5) 0.021(5)
C11 0.075(5) 0.057(4) 0.054(5) 0.018(4) 0.007(4) 0.028(4)
C12 0.063(5) 0.062(4) 0.067(6) 0.016(4) 0.006(4) 0.021(4)
C13 0.061(4) 0.067(4) 0.046(4) 0.009(4) 0.003(4) 0.021(4)
C14 0.066(4) 0.052(4) 0.058(5) 0.018(3) 0.007(4) 0.025(3)
C15 0.054(4) 0.054(4) 0.055(4) 0.018(3) 0.009(3) 0.020(3)
C16 0.056(4) 0.056(4) 0.062(5) 0.026(4) 0.022(4) 0.023(3)
C17 0.051(4) 0.057(4) 0.056(4) 0.018(3) 0.013(3) 0.023(3)
C18 0.059(4) 0.062(4) 0.054(4) 0.017(4) 0.007(3) 0.026(3)
C19 0.048(4) 0.054(4) 0.048(4) 0.011(3) 0.005(3) 0.012(3)
C20 0.057(4) 0.061(4) 0.072(5) 0.031(4) 0.016(4) 0.014(4)
C21 0.063(4) 0.054(4) 0.069(5) 0.026(4) 0.006(4) 0.025(3)
C22 0.054(4) 0.054(4) 0.047(4) 0.009(3) 0.006(3) 0.019(3)
C23 0.050(4) 0.058(4) 0.050(4) 0.016(3) 0.008(3) 0.022(3)
C24 0.072(5) 0.061(4) 0.060(5) 0.024(4) 0.012(4) 0.026(4)
C25 0.064(4) 0.075(5) 0.057(5) 0.015(4) 0.016(4) 0.036(4)
C26 0.050(4) 0.054(4) 0.046(4) 0.022(3) -0.005(3) 0.005(3)
C27 0.064(5) 0.084(5) 0.061(5) 0.038(4) 0.013(4) 0.020(4)
C28 0.062(5) 0.104(6) 0.071(5) 0.039(5) 0.004(4) 0.032(4)
C29 0.055(4) 0.073(4) 0.050(5) 0.014(4) 0.004(4) 0.019(3)
C30 0.067(5) 0.087(5) 0.069(5) 0.040(4) 0.020(4) 0.023(4)
C31 0.051(4) 0.099(5) 0.067(5) 0.027(4) 0.003(4) 0.025(4)
C32 0.082(5) 0.064(5) 0.078(6) 0.021(4) 0.032(4) 0.030(4)
C33 0.140(8) 0.091(6) 0.093(7) -0.005(5) -0.004(6) 0.035(6)
C34 0.076(5) 0.090(6) 0.079(6) 0.044(5) 0.015(4) 0.036(4)
C35 0.104(6) 0.128(8) 0.101(7) 0.038(6) -0.028(6) 0.026(6)
C36 0.057(4) 0.078(5) 0.062(5) 0.013(4) 0.002(4) 0.022(4)
C37 0.061(5) 0.067(5) 0.062(5) 0.011(4) 0.015(4) 0.007(4)
C38 0.076(5) 0.073(5) 0.071(6) 0.013(4) 0.003(5) 0.024(4)
C39 0.069(5) 0.074(5) 0.089(6) 0.044(5) 0.027(4) 0.026(4)
C40 0.127(8) 0.142(8) 0.127(9) 0.019(7) 0.040(7) 0.052(7)
C41 0.138(8) 0.108(7) 0.122(8) 0.055(6) 0.017(6) 0.023(6)
N1 0.059(3) 0.074(4) 0.040(4) 0.015(3) 0.013(3) 0.018(3)
N2 0.101(5) 0.109(6) 0.160(8) 0.079(5) 0.045(5) 0.054(4)
O1 0.084(3) 0.112(4) 0.075(4) 0.039(3) 0.019(3) 0.042(3)
O2 0.090(4) 0.125(5) 0.097(5) 0.059(4) 0.035(3) 0.046(3)
O3 0.098(4) 0.169(5) 0.079(4) 0.065(4) 0.028(3) 0.063(4)
S1 0.1034(18) 0.142(2) 0.106(2) 0.0409(16) 0.0596(15) 0.0473(15)
S2 0.0876(15) 0.1129(17) 0.0928(19) 0.0365(14) 0.0146(13) 0.0231(13)

loop_
_atom_type_symbol
_atom_type_description
_atom_type_scat_dispersion_real
_atom_type_scat_dispersion_imag
_atom_type_scat_source
C C 0.0033 0.0016 'International Tables Vol C Tables 4.2.6.8 and 6.1.1.4'
H H 0.0000 0.0000 'International Tables Vol C Tables 4.2.6.8 and 6.1.1.4'
N N 0.0061 0.0033 'International Tables Vol C Tables 4.2.6.8 and 6.1.1.4'
O O 0.0106 0.0060 'International Tables Vol C Tables 4.2.6.8 and 6.1.1.4'
S S 0.1246 0.1234 'International Tables Vol C Tables 4.2.6.8 and 6.1.1.4'

loop_
_geom_angle_atom_site_label_1
_geom_angle_atom_site_label_2
_geom_angle_atom_site_label_3
_geom_angle
C12 C1 C2 121.3(7)
C12 C1 H1 119.3
C2 C1 H1 119.3
C3 C2 C1 119.1(9)
C3 C2 H2 120.5
C1 C2 H2 120.5
C2 C3 C4 121.3(9)
C2 C3 H3 119.3
C4 C3 H3 119.3
C3 C4 C5 120.7(9)
C3 C4 H4 119.7
C5 C4 H4 119.7
C4 C5 C12 118.0(8)
C4 C5 S1 119.4(7)
C12 C5 S1 122.4(6)
C7 C6 C11 122.0(8)
C7 C6 S1 115.4(8)
C11 C6 S1 122.3(6)
C8 C7 C6 120.0(10)
C8 C7 H7 120.0
C6 C7 H7 120.0
C7 C8 C9 121.0(10)
C7 C8 H8 119.5
C9 C8 H8 119.5
C8 C9 C10 118.8(10)
C8 C9 H9 120.6
C10 C9 H9 120.6
C11 C10 C9 121.0(8)
C11 C10 H10 119.5
C9 C10 H10 119.5
C6 C11 C10 117.3(7)
C6 C11 N1 121.7(7)
C10 C11 N1 120.9(6)
C1 C12 C5 119.5(7)
C1 C12 N1 120.8(6)
C5 C12 N1 119.8(7)
C14 C13 C25 120.2(6)
C14 C13 N1 121.0(6)
C25 C13 N1 118.6(6)
C13 C14 C15 119.6(5)
C13 C14 H14 120.2
C15 C14 H14 120.2
C14 C15 C23 119.6(5)
C14 C15 C16 128.2(5)
C23 C15 C16 112.2(5)
C15 C16 C17 100.1(5)
C15 C16 C34 111.8(5)
C17 C16 C34 112.5(5)
C15 C16 C32 111.0(5)
C17 C16 C32 112.0(5)
C34 C16 C32 109.3(5)
C18 C17 C22 120.1(5)
C18 C17 C16 128.3(6)
C22 C17 C16 111.5(5)
C17 C18 C19 120.4(6)
C17 C18 H18 119.8
C19 C18 H18 119.8
C20 C19 C18 118.0(6)
C20 C19 C26 121.5(5)
C18 C19 C26 120.4(6)
C21 C20 C19 122.3(6)
C21 C20 H20 118.9
C19 C20 H20 118.9
C20 C21 C22 118.9(6)
C20 C21 H21 120.5
C22 C21 H21 120.5
C21 C22 C17 120.2(6)
C21 C22 C23 131.0(6)
C17 C22 C23 108.8(5)
C24 C23 C15 120.6(6)
C24 C23 C22 132.0(6)
C15 C23 C22 107.4(5)
C25 C24 C23 119.2(6)
C25 C24 H24 120.4
C23 C24 H24 120.4
C24 C25 C13 120.8(6)
C24 C25 H25 119.6
C13 C25 H25 119.6
C27 C26 C31 119.5(6)
C27 C26 C19 122.2(6)
C31 C26 C19 118.3(6)
C26 C27 C28 122.6(6)
C26 C27 H27 118.7
C28 C27 H27 118.7
C27 C28 C29 119.9(7)
C27 C28 H28 120.1
C29 C28 H28 120.1
C28 C29 C30 116.5(6)
C28 C29 C36 118.6(7)
C30 C29 C36 124.8(6)
C31 C30 C29 120.9(6)
C31 C30 H30 119.5
C29 C30 H30 119.5
C26 C31 C30 120.4(7)
C26 C31 H31 119.8
C30 C31 H31 119.8
C33 C32 C16 114.7(6)
C33 C32 H32A 108.6
C16 C32 H32A 108.6
C33 C32 H32B 108.6
C16 C32 H32B 108.6
H32A C32 H32B 107.6
C32 C33 H33A 109.5
C32 C33 H33B 109.5
H33A C33 H33B 109.5
C32 C33 H33C 109.5
H33A C33 H33C 109.5
H33B C33 H33C 109.5
C35 C34 C16 116.7(6)
C35 C34 H34A 108.1
C16 C34 H34A 108.1
C35 C34 H34B 108.1
C16 C34 H34B 108.1
H34A C34 H34B 107.3
C34 C35 H35A 109.5
C34 C35 H35B 109.5
H35A C35 H35B 109.5
C34 C35 H35C 109.5
H35A C35 H35C 109.5
H35B C35 H35C 109.5
C37 C36 C29 131.3(7)
C37 C36 H36 114.4
C29 C36 H36 114.4
C36 C37 C39 123.9(6)
C36 C37 C38 124.1(7)
C39 C37 C38 111.9(6)
O2 C38 O1 122.2(7)
O2 C38 C37 122.8(8)
O1 C38 C37 114.9(7)
N2 C39 C37 175.5(8)
S2 C40 H40A 109.5
S2 C40 H40B 109.5
H40A C40 H40B 109.5
S2 C40 H40C 109.5
H40A C40 H40C 109.5
H40B C40 H40C 109.5
S2 C41 H41A 109.5
S2 C41 H41B 109.5
H41A C41 H41B 109.5
S2 C41 H41C 109.5
H41A C41 H41C 109.5
H41B C41 H41C 109.5
C11 N1 C12 123.6(5)
C11 N1 C13 117.0(5)
C12 N1 C13 117.8(5)
C38 O1 H1A 109.5
C6 S1 C5 101.4(4)
O3 S2 C41 105.6(4)
O3 S2 C40 104.6(4)
C41 S2 C40 96.8(5)

loop_
_geom_bond_atom_site_label_1
_geom_bond_atom_site_label_2
_geom_bond_distance
C1 C12 1.371(9)
C1 C2 1.389(10)
C1 H1 0.9300
C2 C3 1.343(12)
C2 H2 0.9300
C3 C4 1.379(13)
C3 H3 0.9300
C4 C5 1.386(11)
C4 H4 0.9300
C5 C12 1.409(9)
C5 S1 1.739(8)
C6 C7 1.375(11)
C6 C11 1.383(9)
C6 S1 1.731(8)
C7 C8 1.342(14)
C7 H7 0.9300
C8 C9 1.382(14)
C8 H8 0.9300
C9 C10 1.399(11)
C9 H9 0.9300
C10 C11 1.385(9)
C10 H10 0.9300
C11 N1 1.400(8)
C12 N1 1.418(8)
C13 C14 1.379(8)
C13 C25 1.398(8)
C13 N1 1.436(7)
C14 C15 1.385(8)
C14 H14 0.9300
C15 C23 1.399(8)
C15 C16 1.515(8)
C16 C17 1.519(8)
C16 C34 1.537(9)
C16 C32 1.548(9)
C17 C18 1.377(8)
C17 C22 1.393(8)
C18 C19 1.406(8)
C18 H18 0.9300
C19 C20 1.387(8)
C19 C26 1.514(8)
C20 C21 1.374(8)
C20 H20 0.9300
C21 C22 1.389(8)
C21 H21 0.9300
C22 C23 1.459(8)
C23 C24 1.388(8)
C24 C25 1.365(8)
C24 H24 0.9300
C25 H25 0.9300
C26 C27 1.326(8)
C26 C31 1.374(8)
C27 C28 1.386(9)
C27 H27 0.9300
C28 C29 1.407(9)
C28 H28 0.9300
C29 C30 1.410(9)
C29 C36 1.448(9)
C30 C31 1.383(9)
C30 H30 0.9300
C31 H31 0.9300
C32 C33 1.498(10)
C32 H32A 0.9700
C32 H32B 0.9700
C33 H33A 0.9600
C33 H33B 0.9600
C33 H33C 0.9600
C34 C35 1.509(10)
C34 H34A 0.9700
C34 H34B 0.9700
C35 H35A 0.9600
C35 H35B 0.9600
C35 H35C 0.9600
C36 C37 1.348(9)
C36 H36 0.9300
C37 C39 1.418(10)
C37 C38 1.479(9)
C38 O2 1.202(8)
C38 O1 1.335(8)
C39 N2 1.129(9)
C40 S2 1.762(9)
C40 H40A 0.9600
C40 H40B 0.9600
C40 H40C 0.9600
C41 S2 1.743(8)
C41 H41A 0.9600
C41 H41B 0.9600
C41 H41C 0.9600
O1 H1A 0.8200
O3 S2 1.516(6)

loop_
_geom_torsion_atom_site_label_1
_geom_torsion_atom_site_label_2
_geom_torsion_atom_site_label_3
_geom_torsion_atom_site_label_4
_geom_torsion
C12 C1 C2 C3 0.1(12)
C1 C2 C3 C4 -0.3(14)
C2 C3 C4 C5 1.7(15)
C3 C4 C5 C12 -2.9(12)
C3 C4 C5 S1 172.9(7)
C11 C6 C7 C8 -0.8(13)
S1 C6 C7 C8 -174.4(8)
C6 C7 C8 C9 0.3(16)
C7 C8 C9 C10 0.8(15)
C8 C9 C10 C11 -1.3(13)
C7 C6 C11 C10 0.2(10)
S1 C6 C11 C10 173.4(5)
C7 C6 C11 N1 -177.8(7)
S1 C6 C11 N1 -4.6(9)
C9 C10 C11 C6 0.8(11)
C9 C10 C11 N1 178.9(7)
C2 C1 C12 C5 -1.4(11)
C2 C1 C12 N1 179.5(7)
C4 C5 C12 C1 2.7(10)
S1 C5 C12 C1 -173.0(5)
C4 C5 C12 N1 -178.1(6)
S1 C5 C12 N1 6.2(9)
C25 C13 C14 C15 -0.5(9)
N1 C13 C14 C15 -176.1(6)
C13 C14 C15 C23 0.6(9)
C13 C14 C15 C16 -178.9(6)
C14 C15 C16 C17 -177.9(6)
C23 C15 C16 C17 2.5(7)
C14 C15 C16 C34 -58.6(8)
C23 C15 C16 C34 121.8(6)
C14 C15 C16 C32 63.7(8)
C23 C15 C16 C32 -115.9(6)
C15 C16 C17 C18 174.6(6)
C34 C16 C17 C18 55.8(9)
C32 C16 C17 C18 -67.7(8)
C15 C16 C17 C22 -1.6(7)
C34 C16 C17 C22 -120.3(6)
C32 C16 C17 C22 116.1(6)
C22 C17 C18 C19 -3.0(9)
C16 C17 C18 C19 -178.9(6)
C17 C18 C19 C20 1.3(9)
C17 C18 C19 C26 178.1(6)
C18 C19 C20 C21 0.0(10)
C26 C19 C20 C21 -176.7(6)
C19 C20 C21 C22 0.4(10)
C20 C21 C22 C17 -2.1(9)
C20 C21 C22 C23 177.6(6)
C18 C17 C22 C21 3.4(9)
C16 C17 C22 C21 179.9(6)
C18 C17 C22 C23 -176.4(6)
C16 C17 C22 C23 0.2(7)
C14 C15 C23 C24 -0.4(9)
C16 C15 C23 C24 179.2(6)
C14 C15 C23 C22 177.8(5)
C16 C15 C23 C22 -2.6(7)
C21 C22 C23 C24 -0.4(12)
C17 C22 C23 C24 179.4(7)
C21 C22 C23 C15 -178.3(6)
C17 C22 C23 C15 1.5(7)
C15 C23 C24 C25 0.1(10)
C22 C23 C24 C25 -177.6(6)
C23 C24 C25 C13 0.0(10)
C14 C13 C25 C24 0.2(10)
N1 C13 C25 C24 175.9(6)
C20 C19 C26 C27 146.4(7)
C18 C19 C26 C27 -30.2(9)
C20 C19 C26 C31 -31.8(9)
C18 C19 C26 C31 151.6(6)
C31 C26 C27 C28 -0.4(10)
C19 C26 C27 C28 -178.6(6)
C26 C27 C28 C29 2.7(11)
C27 C28 C29 C30 -3.1(10)
C27 C28 C29 C36 -179.1(6)
C28 C29 C30 C31 1.6(10)
C36 C29 C30 C31 177.3(7)
C27 C26 C31 C30 -1.2(10)
C19 C26 C31 C30 177.1(6)
C29 C30 C31 C26 0.6(11)
C15 C16 C32 C33 53.0(8)
C17 C16 C32 C33 -57.9(8)
C34 C16 C32 C33 176.7(6)
C15 C16 C34 C35 -55.7(8)
C17 C16 C34 C35 56.0(8)
C32 C16 C34 C35 -179.0(6)
C28 C29 C36 C37 -172.2(7)
C30 C29 C36 C37 12.2(12)
C29 C36 C37 C39 1.9(12)
C29 C36 C37 C38 -175.2(7)
C36 C37 C38 O2 171.4(7)
C39 C37 C38 O2 -6.0(10)
C36 C37 C38 O1 -4.3(10)
C39 C37 C38 O1 178.3(6)
C36 C37 C39 N2 -156(11)
C38 C37 C39 N2 21(11)
C6 C11 N1 C12 -22.1(9)
C10 C11 N1 C12 160.0(6)
C6 C11 N1 C13 172.8(6)
C10 C11 N1 C13 -5.2(9)
C1 C12 N1 C11 -159.9(6)
C5 C12 N1 C11 21.0(9)
C1 C12 N1 C13 5.1(9)
C5 C12 N1 C13 -174.0(6)
C14 C13 N1 C11 82.0(8)
C25 C13 N1 C11 -93.6(7)
C14 C13 N1 C12 -84.0(7)
C25 C13 N1 C12 100.4(7)
C7 C6 S1 C5 -162.0(6)
C11 C6 S1 C5 24.4(6)
C4 C5 S1 C6 159.3(6)
C12 C5 S1 C6 -25.1(7)
